data_7016664
loop_
_publ_author_name
'Bera, Barun'
'Patil, Yogesh P.'
'Nethaji, Munirathinam'
'Jagirdar, Balaji R.'

_publ_section_title
;
 A homobimetallic complex of chromium(0) with a \s-borane component.
;
_journal_issue 40
_journal_name_full 'Dalton transactions (Cambridge, England : 2003)'
_journal_page_first 10592
_journal_page_last 10597
_journal_paper_doi 10.1039/c1dt10584a
_journal_volume 40
_journal_year 2011
_chemical_formula_moiety 'C12 H16 B Cr N O3'
_chemical_formula_sum 'C12 H16 B Cr N O3'
_chemical_formula_weight 285.07
_chemical_name_systematic
;
?
;
_space_group_IT_number 14
_symmetry_cell_setting monoclinic
_symmetry_space_group_name_Hall '-P 2ybc'
_symmetry_space_group_name_H-M 'P 1 21/c 1'
_atom_sites_solution_hydrogens geom
_atom_sites_solution_primary direct
_atom_sites_solution_secondary difmap
_audit_creation_method SHELXL-97
_cell_angle_alpha 90.00
_cell_angle_beta 93.064(16)
_cell_angle_gamma 90.00
_cell_formula_units_Z 4
_cell_length_a 9.782(9)
_cell_length_b 10.595(10)
_cell_length_c 13.653(13)
_cell_measurement_reflns_used 580
_cell_measurement_temperature 293(2)
_cell_measurement_theta_max 20.8
_cell_measurement_theta_min 2.1
_cell_volume 1413(2)
_computing_cell_refinement 'bruker smart apex ccd'
_computing_data_collection 'bruker smart apex ccd'
_computing_data_reduction 'bruker saint'
_computing_molecular_graphics ortep-III
_computing_publication_material 'WinGX v1.80.05'
_computing_structure_refinement 'SHELXL-97 (Sheldrick, 2008)'
_computing_structure_solution shelxs-97
_diffrn_ambient_temperature 293(2)
_diffrn_detector_area_resol_mean 0.3
_diffrn_measured_fraction_theta_full 1.000
_diffrn_measured_fraction_theta_max 1.000
_diffrn_measurement_device_type 'Bruker smart apex ccd'
_diffrn_measurement_method omega
_diffrn_radiation_monochromator graphite
_diffrn_radiation_source 'fine-focus sealed tube'
_diffrn_radiation_type MoK\a
_diffrn_radiation_wavelength 0.71073
_diffrn_reflns_av_R_equivalents 0.0455
_diffrn_reflns_av_sigmaI/netI 0.0413
_diffrn_reflns_limit_h_max 13
_diffrn_reflns_limit_h_min -12
_diffrn_reflns_limit_k_max 14
_diffrn_reflns_limit_k_min -13
_diffrn_reflns_limit_l_max 17
_diffrn_reflns_limit_l_min -18
_diffrn_reflns_number 15827
_diffrn_reflns_theta_full 27.8
_diffrn_reflns_theta_max 27.8
_diffrn_reflns_theta_min 2.08
_exptl_absorpt_coefficient_mu 0.807
_exptl_absorpt_correction_T_max 0.9600
_exptl_absorpt_correction_T_min 0.8864
_exptl_absorpt_correction_type empirical
_exptl_absorpt_process_details sadabs
_exptl_crystal_colour yellow
_exptl_crystal_density_diffrn 1.340
_exptl_crystal_density_method 'not measured'
_exptl_crystal_description rectangular
_exptl_crystal_F_000 592
_exptl_crystal_size_max 0.15
_exptl_crystal_size_mid 0.08
_exptl_crystal_size_min 0.05
_refine_diff_density_max 0.340
_refine_diff_density_min -0.210
_refine_diff_density_rms 0.059
_refine_ls_extinction_method none
_refine_ls_goodness_of_fit_ref 1.062
_refine_ls_hydrogen_treatment mixed
_refine_ls_matrix_type full
_refine_ls_number_parameters 227
_refine_ls_number_reflns 3359
_refine_ls_number_restraints 0
_refine_ls_restrained_S_all 1.062
_refine_ls_R_factor_all 0.0710
_refine_ls_R_factor_gt 0.0446
_refine_ls_shift/su_max 0.005
_refine_ls_shift/su_mean 0.001
_refine_ls_structure_factor_coef Fsqd
_refine_ls_weighting_details 'calc w=1/[\s^2^(Fo^2^)+(0.0477P)^2^+0.1466P] where P=(Fo^2^+2Fc^2^)/3'
_refine_ls_weighting_scheme calc
_refine_ls_wR_factor_gt 0.0914
_refine_ls_wR_factor_ref 0.1022
_reflns_number_gt 2477
_reflns_number_total 3359
_reflns_threshold_expression >2\s(I)
_cod_data_source_file c1dt10584a.txt
_cod_data_source_block bera1_m
_cod_original_sg_symbol_H-M P2(1)/c
_cod_database_code 7016664

loop_
_symmetry_equiv_pos_as_xyz
'x, y, z'
'-x, y+1/2, -z+1/2'
'-x, -y, -z'
'x, -y-1/2, z-1/2'

loop_
_atom_site_label
_atom_site_type_symbol
_atom_site_fract_x
_atom_site_fract_y
_atom_site_fract_z
_atom_site_U_iso_or_equiv
_atom_site_adp_type
_atom_site_occupancy
_atom_site_symmetry_multiplicity
_atom_site_calc_flag
Cr1 Cr 0.17542(4) 0.23384(3) 0.07890(2) 0.03280(13) Uani 1 1 d
O1 O -0.0481(3) 0.2814(2) -0.07515(17) 0.0855(8) Uani 1 1 d
O2 O 0.0205(2) 0.0040(2) 0.13749(17) 0.0809(7) Uani 1 1 d
O3 O 0.3269(2) 0.0680(2) -0.05693(16) 0.0801(7) Uani 1 1 d
N1 N 0.6293(2) 0.28090(19) 0.20397(15) 0.0440(5) Uani 1 1 d
C1 C 0.0384(3) 0.2612(2) -0.0164(2) 0.0508(6) Uani 1 1 d
C2 C 0.0814(3) 0.0918(2) 0.11600(18) 0.0473(6) Uani 1 1 d
C3 C 0.2670(3) 0.1319(2) -0.00539(19) 0.0479(6) Uani 1 1 d
C4 C 0.3750(2) 0.2853(2) 0.15476(16) 0.0347(5) Uani 1 1 d
C5 C 0.3391(2) 0.3789(2) 0.08301(18) 0.0394(5) Uani 1 1 d
C6 C 0.2130(3) 0.4401(2) 0.0833(2) 0.0463(6) Uani 1 1 d
C7 C 0.1193(3) 0.4107(2) 0.1556(2) 0.0471(6) Uani 1 1 d
C8 C 0.1531(3) 0.3188(3) 0.22557(18) 0.0462(6) Uani 1 1 d
C9 C 0.2807(3) 0.2564(2) 0.22595(18) 0.0408(5) Uani 1 1 d
C10 C 0.5085(3) 0.2145(2) 0.1527(2) 0.0422(6) Uani 1 1 d
C11 C 0.6065(4) 0.2976(5) 0.3107(3) 0.0746(10) Uani 1 1 d
C12 C 0.7507(3) 0.1966(4) 0.1946(3) 0.0700(9) Uani 1 1 d
B1 B 0.6611(4) 0.4160(3) 0.1521(3) 0.0651(10) Uani 1 1 d
H5 H 0.398(2) 0.398(2) 0.0335(18) 0.042(7) Uiso 1 1 d
H6 H 0.190(3) 0.500(2) 0.0335(19) 0.051(7) Uiso 1 1 d
H7 H 0.036(3) 0.449(2) 0.1524(17) 0.039(6) Uiso 1 1 d
H8 H 0.088(3) 0.295(2) 0.2705(19) 0.050(7) Uiso 1 1 d
H9 H 0.299(2) 0.196(2) 0.2702(18) 0.042(7) Uiso 1 1 d
H10A H 0.533(3) 0.204(2) 0.0863(19) 0.047(7) Uiso 1 1 d
H10B H 0.498(3) 0.128(3) 0.180(2) 0.065(8) Uiso 1 1 d
H11A H 0.689(4) 0.339(3) 0.344(2) 0.083(10) Uiso 1 1 d
H11B H 0.599(4) 0.211(4) 0.342(3) 0.094(13) Uiso 1 1 d
H11C H 0.537(4) 0.351(3) 0.313(2) 0.072(11) Uiso 1 1 d
H12A H 0.828(4) 0.243(3) 0.230(3) 0.080(10) Uiso 1 1 d
H12B H 0.729(3) 0.122(3) 0.222(2) 0.073(11) Uiso 1 1 d
H12C H 0.766(3) 0.192(3) 0.122(2) 0.076(10) Uiso 1 1 d
H13A H 0.757(3) 0.447(3) 0.185(2) 0.071(9) Uiso 1 1 d
H13B H 0.580(3) 0.479(3) 0.167(2) 0.071(9) Uiso 1 1 d
H13C H 0.668(3) 0.391(3) 0.071(2) 0.074(10) Uiso 1 1 d

loop_
_atom_site_aniso_label
_atom_site_aniso_U_11
_atom_site_aniso_U_22
_atom_site_aniso_U_33
_atom_site_aniso_U_23
_atom_site_aniso_U_13
_atom_site_aniso_U_12
Cr1 0.0317(2) 0.0331(2) 0.0338(2) -0.00058(15) 0.00315(14) -0.00032(15)
O1 0.0902(18) 0.0897(17) 0.0723(15) -0.0193(12) -0.0370(14) 0.0373(13)
O2 0.0879(17) 0.0649(14) 0.0913(17) 0.0078(12) 0.0164(13) -0.0374(12)
O3 0.0706(14) 0.0902(16) 0.0811(15) -0.0363(13) 0.0182(12) 0.0115(12)
N1 0.0329(10) 0.0463(12) 0.0522(12) -0.0028(9) -0.0041(9) -0.0005(9)
C1 0.0565(16) 0.0460(15) 0.0491(15) -0.0087(12) -0.0053(13) 0.0116(12)
C2 0.0448(15) 0.0493(15) 0.0479(15) -0.0034(12) 0.0038(12) -0.0056(12)
C3 0.0424(14) 0.0517(15) 0.0496(15) -0.0112(12) 0.0030(12) -0.0009(12)
C4 0.0344(11) 0.0308(11) 0.0387(12) -0.0024(9) -0.0013(9) -0.0052(9)
C5 0.0373(13) 0.0338(12) 0.0473(14) 0.0028(10) 0.0052(11) -0.0033(9)
C6 0.0476(15) 0.0320(12) 0.0588(16) 0.0048(11) -0.0009(13) 0.0000(10)
C7 0.0392(14) 0.0443(14) 0.0578(16) -0.0144(12) 0.0026(12) 0.0062(11)
C8 0.0430(14) 0.0573(16) 0.0394(13) -0.0116(12) 0.0125(11) -0.0078(12)
C9 0.0459(14) 0.0416(14) 0.0344(12) 0.0004(10) -0.0009(10) -0.0075(11)
C10 0.0377(13) 0.0355(13) 0.0529(15) -0.0018(11) -0.0024(11) -0.0009(10)
C11 0.060(2) 0.108(3) 0.0543(19) -0.011(2) -0.0091(17) -0.004(2)
C12 0.0417(17) 0.070(2) 0.097(3) -0.004(2) -0.0084(18) 0.0099(15)
B1 0.045(2) 0.0490(19) 0.100(3) 0.0045(19) -0.003(2) -0.0123(15)

loop_
_atom_type_symbol
_atom_type_description
_atom_type_scat_dispersion_real
_atom_type_scat_dispersion_imag
_atom_type_scat_source
C C 0.0033 0.0016 'International Tables Vol C Tables 4.2.6.8 and 6.1.1.4'
H H 0.0000 0.0000 'International Tables Vol C Tables 4.2.6.8 and 6.1.1.4'
B B 0.0013 0.0007 'International Tables Vol C Tables 4.2.6.8 and 6.1.1.4'
N N 0.0061 0.0033 'International Tables Vol C Tables 4.2.6.8 and 6.1.1.4'
O O 0.0106 0.0060 'International Tables Vol C Tables 4.2.6.8 and 6.1.1.4'
Cr Cr 0.3209 0.6236 'International Tables Vol C Tables 4.2.6.8 and 6.1.1.4'

loop_
_geom_angle_atom_site_label_1
_geom_angle_atom_site_label_2
_geom_angle_atom_site_label_3
_geom_angle
C1 Cr1 C3 90.63(13)
C1 Cr1 C2 88.14(13)
C3 Cr1 C2 87.68(13)
C1 Cr1 C6 88.71(11)
C3 Cr1 C6 120.59(11)
C2 Cr1 C6 151.59(11)
C1 Cr1 C8 118.10(12)
C3 Cr1 C8 151.14(11)
C2 Cr1 C8 90.49(12)
C6 Cr1 C8 66.38(10)
C1 Cr1 C5 113.98(12)
C3 Cr1 C5 92.74(12)
C2 Cr1 C5 157.87(11)
C6 Cr1 C5 36.63(9)
C8 Cr1 C5 78.56(10)
C1 Cr1 C9 155.16(11)
C3 Cr1 C9 114.21(12)
C2 Cr1 C9 93.06(11)
C6 Cr1 C9 78.52(10)
C8 Cr1 C9 37.13(10)
C5 Cr1 C9 66.61(9)
C1 Cr1 C4 151.28(11)
C3 Cr1 C4 89.48(12)
C2 Cr1 C4 120.56(11)
C6 Cr1 C4 66.79(9)
C8 Cr1 C4 66.86(10)
C5 Cr1 C4 37.37(9)
C9 Cr1 C4 36.94(9)
C1 Cr1 C7 90.63(11)
C3 Cr1 C7 157.68(11)
C2 Cr1 C7 114.64(12)
C6 Cr1 C7 37.18(10)
C8 Cr1 C7 36.47(10)
C5 Cr1 C7 66.50(11)
C9 Cr1 C7 66.35(10)
C4 Cr1 C7 78.91(10)
C11 N1 C12 108.3(3)
C11 N1 C10 110.6(2)
C12 N1 C10 106.6(2)
C11 N1 B1 111.1(3)
C12 N1 B1 108.4(3)
C10 N1 B1 111.6(2)
O1 C1 Cr1 178.2(2)
O2 C2 Cr1 178.4(3)
O3 C3 Cr1 178.5(2)
C9 C4 C5 118.6(2)
C9 C4 C10 120.3(2)
C5 C4 C10 121.0(2)
C9 C4 Cr1 71.20(15)
C5 C4 Cr1 70.90(13)
C10 C4 Cr1 127.42(17)
C6 C5 C4 120.5(2)
C6 C5 Cr1 71.64(16)
C4 C5 Cr1 71.73(14)
C6 C5 H5 118.6(15)
C4 C5 H5 120.8(15)
Cr1 C5 H5 127.2(14)
C5 C6 C7 120.4(2)
C5 C6 Cr1 71.74(15)
C7 C6 Cr1 71.92(14)
C5 C6 H6 118.9(16)
C7 C6 H6 120.7(16)
Cr1 C6 H6 127.2(15)
C8 C7 C6 119.5(2)
C8 C7 Cr1 71.28(16)
C6 C7 Cr1 70.90(15)
C8 C7 H7 121.7(15)
C6 C7 H7 118.6(15)
Cr1 C7 H7 126.6(15)
C7 C8 C9 120.5(2)
C7 C8 Cr1 72.25(16)
C9 C8 Cr1 71.53(14)
C7 C8 H8 119.2(16)
C9 C8 H8 120.3(16)
Cr1 C8 H8 125.7(16)
C4 C9 C8 120.5(2)
C4 C9 Cr1 71.87(15)
C8 C9 Cr1 71.34(15)
C4 C9 H9 120.6(16)
C8 C9 H9 118.9(16)
Cr1 C9 H9 127.2(16)
C4 C10 N1 114.6(2)
C4 C10 H10A 109.8(15)
N1 C10 H10A 105.4(15)
C4 C10 H10B 110.3(17)
N1 C10 H10B 110.4(17)
H10A C10 H10B 106(2)
N1 C11 H11A 109.9(18)
N1 C11 H11B 108(2)
H11A C11 H11B 106(3)
N1 C11 H11C 105(2)
H11A C11 H11C 107(3)
H11B C11 H11C 119(3)
N1 C12 H12A 104.2(19)
N1 C12 H12B 106(2)
H12A C12 H12B 115(3)
N1 C12 H12C 106.0(18)
H12A C12 H12C 110(3)
H12B C12 H12C 114(3)
N1 B1 H13A 105.8(16)
N1 B1 H13B 107.6(16)
H13A B1 H13B 112(2)
N1 B1 H13C 104.1(16)
H13A B1 H13C 112(2)
H13B B1 H13C 114(2)

loop_
_geom_bond_atom_site_label_1
_geom_bond_atom_site_label_2
_geom_bond_distance
Cr1 C1 1.840(3)
Cr1 C3 1.845(3)
Cr1 C2 1.848(3)
Cr1 C6 2.216(3)
Cr1 C8 2.217(3)
Cr1 C5 2.217(3)
Cr1 C9 2.220(3)
Cr1 C4 2.228(3)
Cr1 C7 2.229(3)
O1 C1 1.155(3)
O2 C2 1.152(3)
O3 C3 1.158(3)
N1 C11 1.496(4)
N1 C12 1.497(4)
N1 C10 1.514(3)
N1 B1 1.635(4)
C4 C9 1.409(3)
C4 C5 1.424(3)
C4 C10 1.508(4)
C5 C6 1.393(3)
C5 H5 0.93(2)
C6 C7 1.417(4)
C6 H6 0.95(3)
C7 C8 1.392(4)
C7 H7 0.90(2)
C8 C9 1.413(4)
C8 H8 0.94(3)
C9 H9 0.89(2)
C10 H10A 0.96(2)
C10 H10B 1.00(3)
C11 H11A 1.01(3)
C11 H11B 1.02(4)
C11 H11C 0.88(3)
C12 H12A 1.01(4)
C12 H12B 0.90(3)
C12 H12C 1.01(3)
B1 H13A 1.07(3)
B1 H13B 1.07(3)
B1 H13C 1.14(3)

loop_
_geom_torsion_atom_site_label_1
_geom_torsion_atom_site_label_2
_geom_torsion_atom_site_label_3
_geom_torsion_atom_site_label_4
_geom_torsion
C1 Cr1 C4 C9 135.7(2)
C3 Cr1 C4 C9 -133.99(16)
C2 Cr1 C4 C9 -46.99(18)
C6 Cr1 C4 C9 102.12(16)
C8 Cr1 C4 C9 29.03(15)
C5 Cr1 C4 C9 130.8(2)
C7 Cr1 C4 C9 65.19(16)
C1 Cr1 C4 C5 4.9(3)
C3 Cr1 C4 C5 95.21(17)
C2 Cr1 C4 C5 -177.80(15)
C6 Cr1 C4 C5 -28.68(14)
C8 Cr1 C4 C5 -101.78(17)
C9 Cr1 C4 C5 -130.8(2)
C7 Cr1 C4 C5 -65.61(16)
C1 Cr1 C4 C10 -110.1(3)
C3 Cr1 C4 C10 -19.8(2)
C2 Cr1 C4 C10 67.2(2)
C6 Cr1 C4 C10 -143.6(2)
C8 Cr1 C4 C10 143.3(2)
C5 Cr1 C4 C10 -115.0(3)
C9 Cr1 C4 C10 114.2(3)
C7 Cr1 C4 C10 179.4(2)
C9 C4 C5 C6 -0.2(3)
C10 C4 C5 C6 177.4(2)
Cr1 C4 C5 C6 54.6(2)
C9 C4 C5 Cr1 -54.72(19)
C10 C4 C5 Cr1 122.8(2)
C1 Cr1 C5 C6 50.23(19)
C3 Cr1 C5 C6 142.14(17)
C2 Cr1 C5 C6 -127.3(3)
C8 Cr1 C5 C6 -65.61(17)
C9 Cr1 C5 C6 -102.61(17)
C4 Cr1 C5 C6 -132.3(2)
C7 Cr1 C5 C6 -29.38(16)
C1 Cr1 C5 C4 -177.45(14)
C3 Cr1 C5 C4 -85.54(17)
C2 Cr1 C5 C4 5.0(3)
C6 Cr1 C5 C4 132.3(2)
C8 Cr1 C5 C4 66.70(16)
C9 Cr1 C5 C4 29.71(14)
C7 Cr1 C5 C4 102.93(17)
C4 C5 C6 C7 0.5(4)
Cr1 C5 C6 C7 55.1(2)
C4 C5 C6 Cr1 -54.6(2)
C1 Cr1 C6 C5 -135.37(18)
C3 Cr1 C6 C5 -45.4(2)
C2 Cr1 C6 C5 140.9(2)
C8 Cr1 C6 C5 103.02(18)
C9 Cr1 C6 C5 66.06(16)
C4 Cr1 C6 C5 29.23(15)
C7 Cr1 C6 C5 131.9(2)
C1 Cr1 C6 C7 92.75(19)
C3 Cr1 C6 C7 -177.28(16)
C2 Cr1 C6 C7 9.1(3)
C8 Cr1 C6 C7 -28.86(16)
C5 Cr1 C6 C7 -131.9(2)
C9 Cr1 C6 C7 -65.81(18)
C4 Cr1 C6 C7 -102.65(18)
C5 C6 C7 C8 -0.9(4)
Cr1 C6 C7 C8 54.1(2)
C5 C6 C7 Cr1 -55.0(2)
C1 Cr1 C7 C8 141.03(18)
C3 Cr1 C7 C8 -125.8(3)
C2 Cr1 C7 C8 52.80(19)
C6 Cr1 C7 C8 -131.9(2)
C5 Cr1 C7 C8 -102.96(17)
C9 Cr1 C7 C8 -29.35(15)
C4 Cr1 C7 C8 -65.89(16)
C1 Cr1 C7 C6 -87.03(19)
C3 Cr1 C7 C6 6.2(4)
C2 Cr1 C7 C6 -175.27(16)
C8 Cr1 C7 C6 131.9(2)
C5 Cr1 C7 C6 28.97(15)
C9 Cr1 C7 C6 102.59(18)
C4 Cr1 C7 C6 66.04(17)
C6 C7 C8 C9 1.0(4)
Cr1 C7 C8 C9 54.9(2)
C6 C7 C8 Cr1 -53.9(2)
C1 Cr1 C8 C7 -45.47(19)
C3 Cr1 C8 C7 140.3(2)
C2 Cr1 C8 C7 -133.61(18)
C6 Cr1 C8 C7 29.38(16)
C5 Cr1 C8 C7 65.75(17)
C9 Cr1 C8 C7 132.0(2)
C4 Cr1 C8 C7 103.07(17)
C1 Cr1 C8 C9 -177.42(16)
C3 Cr1 C8 C9 8.4(3)
C2 Cr1 C8 C9 94.43(17)
C6 Cr1 C8 C9 -102.57(17)
C5 Cr1 C8 C9 -66.20(16)
C4 Cr1 C8 C9 -28.88(14)
C7 Cr1 C8 C9 -132.0(2)
C5 C4 C9 C8 0.2(3)
C10 C4 C9 C8 -177.3(2)
Cr1 C4 C9 C8 -54.3(2)
C5 C4 C9 Cr1 54.58(19)
C10 C4 C9 Cr1 -123.0(2)
C7 C8 C9 C4 -0.7(4)
Cr1 C8 C9 C4 54.6(2)
C7 C8 C9 Cr1 -55.3(2)
C1 Cr1 C9 C4 -126.9(3)
C3 Cr1 C9 C4 52.07(18)
C2 Cr1 C9 C4 140.90(15)
C6 Cr1 C9 C4 -66.48(14)
C8 Cr1 C9 C4 -132.3(2)
C5 Cr1 C9 C4 -30.04(13)
C7 Cr1 C9 C4 -103.48(16)
C1 Cr1 C9 C8 5.4(3)
C3 Cr1 C9 C8 -175.59(16)
C2 Cr1 C9 C8 -86.76(18)
C6 Cr1 C9 C8 65.86(16)
C5 Cr1 C9 C8 102.30(18)
C4 Cr1 C9 C8 132.3(2)
C7 Cr1 C9 C8 28.86(15)
C9 C4 C10 N1 -97.0(3)
C5 C4 C10 N1 85.5(3)
Cr1 C4 C10 N1 174.30(15)
C11 N1 C10 C4 62.1(3)
C12 N1 C10 C4 179.7(3)
B1 N1 C10 C4 -62.1(3)
